data_4506519
loop_
_publ_author_name
'Paul, Mithun'
'Adarsh, N. N.'
'Dastidar, Parthasarathi'

_publ_section_title
;
 CuIICoordination Polymers Capable of Gelation and Selective
 SO4--2Separation
;
_journal_issue 8
_journal_name_full 'Crystal Growth &amp; Design'
_journal_page_first 4135
_journal_paper_doi 10.1021/cg300649e
_journal_volume 12
_journal_year 2012
_chemical_formula_moiety 'C18 H16 Cu N6 O9 S, O'
_chemical_formula_sum 'C18 H24 Cu N6 O10 S'
_chemical_formula_weight 580.03
_chemical_name_systematic
; 
 ? 
;
_space_group_IT_number 4
_symmetry_cell_setting monoclinic
_symmetry_space_group_name_Hall 'P 2yb'
_symmetry_space_group_name_H-M 'P 1 21 1'
_atom_sites_solution_hydrogens geom
_atom_sites_solution_primary direct
_atom_sites_solution_secondary difmap
_audit_creation_method SHELXL-97
_cell_angle_alpha 90.00
_cell_angle_beta 97.436(11)
_cell_angle_gamma 90.00
_cell_formula_units_Z 2
_cell_length_a 6.5115(13)
_cell_length_b 19.407(3)
_cell_length_c 9.7353(17)
_cell_measurement_temperature 100(2)
_cell_volume 1219.9(4)
_computing_cell_refinement 'Bruker Apex II'
_computing_data_collection 'Bruker Apex II'
_computing_data_reduction SAINT
_computing_molecular_graphics 'Mercury 2.3, Ortep3v2'
_computing_publication_material SHELXTL-97
_computing_structure_refinement 'SHELXL-97 (Sheldrick, 1997)'
_computing_structure_solution 'SHELXS-97 (Sheldrick, 1990)'
_diffrn_ambient_temperature 100(2)
_diffrn_detector_area_resol_mean 3
_diffrn_measured_fraction_theta_full 0.997
_diffrn_measured_fraction_theta_max 0.997
_diffrn_measurement_device_type 'Bruker Apex II'
_diffrn_measurement_method 'phi-omega scan'
_diffrn_radiation_monochromator graphite
_diffrn_radiation_source 'fine-focus sealed tube'
_diffrn_radiation_type MoK\a
_diffrn_radiation_wavelength 0.71073
_diffrn_reflns_av_R_equivalents 0.0581
_diffrn_reflns_av_sigmaI/netI 0.0896
_diffrn_reflns_limit_h_max 6
_diffrn_reflns_limit_h_min -6
_diffrn_reflns_limit_k_max 20
_diffrn_reflns_limit_k_min -19
_diffrn_reflns_limit_l_max 10
_diffrn_reflns_limit_l_min -9
_diffrn_reflns_number 4931
_diffrn_reflns_theta_full 22.00
_diffrn_reflns_theta_max 22.00
_diffrn_reflns_theta_min 2.10
_exptl_absorpt_coefficient_mu 1.045
_exptl_absorpt_correction_T_max 0.9210
_exptl_absorpt_correction_T_min 0.7728
_exptl_absorpt_correction_type multi-scan
_exptl_absorpt_process_details sadabs
_exptl_crystal_colour green
_exptl_crystal_density_diffrn 1.579
_exptl_crystal_density_method 'not measured'
_exptl_crystal_description plate
_exptl_crystal_F_000 598
_exptl_crystal_size_max 0.26
_exptl_crystal_size_mid 0.15
_exptl_crystal_size_min 0.08
_refine_diff_density_max 0.861
_refine_diff_density_min -0.435
_refine_diff_density_rms 0.109
_refine_ls_abs_structure_details 'Flack H D (1983), Acta Cryst. A39, 876-881'
_refine_ls_abs_structure_Flack 0.07(3)
_refine_ls_extinction_method none
_refine_ls_goodness_of_fit_ref 1.022
_refine_ls_hydrogen_treatment constr
_refine_ls_matrix_type full
_refine_ls_number_parameters 325
_refine_ls_number_reflns 2756
_refine_ls_number_restraints 1
_refine_ls_restrained_S_all 1.022
_refine_ls_R_factor_all 0.0698
_refine_ls_R_factor_gt 0.0642
_refine_ls_shift/su_max 0.000
_refine_ls_shift/su_mean 0.000
_refine_ls_structure_factor_coef Fsqd
_refine_ls_weighting_details 'calc w=1/[\s^2^(Fo^2^)+(0.1000P)^2^+0.5058P] where P=(Fo^2^+2Fc^2^)/3'
_refine_ls_weighting_scheme calc
_refine_ls_wR_factor_gt 0.1551
_refine_ls_wR_factor_ref 0.1595
_reflns_number_gt 2508
_reflns_number_total 2756
_reflns_threshold_expression >2sigma(I)
_cod_data_source_file cg300649e_si_003.cif
_cod_data_source_block 704a2_0m
_cod_original_sg_symbol_H-M P2(1)
_cod_database_code 4506519

loop_
_symmetry_equiv_pos_as_xyz
'x, y, z'
'-x, y+1/2, -z'

loop_
_atom_site_label
_atom_site_type_symbol
_atom_site_fract_x
_atom_site_fract_y
_atom_site_fract_z
_atom_site_U_iso_or_equiv
_atom_site_adp_type
_atom_site_occupancy
_atom_site_symmetry_multiplicity
_atom_site_calc_flag
_atom_site_refinement_flags
Cu1 Cu 1.50745(16) 1.10498(5) 0.15592(11) 0.0301(4) Uani 1 1 d .
S1 S 1.0598(4) 1.17983(14) -0.0496(3) 0.0375(7) Uani 1 1 d .
N1 N 1.4395(13) 1.0045(4) 0.1096(9) 0.037(2) Uani 1 1 d .
C2 C 1.2820(14) 0.9708(5) 0.1536(11) 0.035(3) Uani 1 1 d .
H2 H 1.2078 0.9924 0.2168 0.042 Uiso 1 1 calc R
C3 C 1.2245(16) 0.9053(5) 0.1090(11) 0.036(3) Uani 1 1 d .
C4 C 1.3365(16) 0.8727(5) 0.0160(12) 0.046(3) Uani 1 1 d .
H4 H 1.3024 0.8284 -0.0152 0.055 Uiso 1 1 calc R
C5 C 1.5008(16) 0.9079(6) -0.0296(12) 0.051(3) Uani 1 1 d .
H5 H 1.5813 0.8863 -0.0891 0.061 Uiso 1 1 calc R
C6 C 1.5441(16) 0.9728(6) 0.0119(12) 0.043(3) Uani 1 1 d .
H6 H 1.6465 0.9970 -0.0259 0.052 Uiso 1 1 calc R
N7 N 1.0621(13) 0.8668(4) 0.1565(9) 0.041(2) Uani 1 1 d .
H7 H 1.0433 0.8260 0.1225 0.049 Uiso 1 1 calc R
C8 C 0.9341(17) 0.8856(5) 0.2473(11) 0.034(3) Uani 1 1 d .
O9 O 0.9353(11) 0.9428(4) 0.2998(8) 0.0424(19) Uani 1 1 d .
N10 N 0.8034(13) 0.8334(4) 0.2733(9) 0.039(2) Uani 1 1 d .
H10 H 0.8175 0.7953 0.2301 0.047 Uiso 1 1 calc R
C11 C 0.6454(15) 0.8340(5) 0.3637(10) 0.031(2) Uani 1 1 d .
C12 C 0.635(2) 0.8827(6) 0.4656(13) 0.056(4) Uani 1 1 d .
H12 H 0.7352 0.9169 0.4809 0.067 Uiso 1 1 calc R
C13 C 0.478(3) 0.8804(7) 0.5426(15) 0.089(6) Uani 1 1 d .
H13 H 0.4673 0.9148 0.6078 0.107 Uiso 1 1 calc R
C14 C 0.330(2) 0.8276(7) 0.5273(14) 0.057(4) Uani 1 1 d .
H14 H 0.2245 0.8258 0.5829 0.068 Uiso 1 1 calc R
C15 C 0.3468(17) 0.7791(5) 0.4285(10) 0.036(3) Uani 1 1 d .
C16 C 0.5005(15) 0.7823(5) 0.3478(10) 0.034(3) Uani 1 1 d .
H16 H 0.5082 0.7488 0.2803 0.040 Uiso 1 1 calc R
N17 N 0.2056(13) 0.7233(4) 0.4020(9) 0.039(2) Uani 1 1 d .
H17 H 0.2094 0.7009 0.3261 0.046 Uiso 1 1 calc R
C18 C 0.0630(15) 0.7013(5) 0.4860(11) 0.030(3) Uani 1 1 d .
O19 O 0.0587(12) 0.7217(4) 0.6041(7) 0.0444(19) Uani 1 1 d .
N20 N -0.0636(13) 0.6530(5) 0.4263(9) 0.047(2) Uani 1 1 d .
H20 H -0.0353 0.6387 0.3473 0.056 Uiso 1 1 calc R
C21 C -0.2361(15) 0.6218(4) 0.4731(10) 0.030(2) Uani 1 1 d .
C22 C -0.2744(14) 0.6262(4) 0.6075(9) 0.029(3) Uani 1 1 d .
H22 H -0.1825 0.6500 0.6717 0.035 Uiso 1 1 calc R
N23 N -0.4474(11) 0.5959(5) 0.6491(8) 0.031(2) Uani 1 1 d .
C24 C -0.5789(18) 0.5633(5) 0.5543(13) 0.046(3) Uani 1 1 d .
H24 H -0.6963 0.5430 0.5819 0.056 Uiso 1 1 calc R
C25 C -0.5478(18) 0.5585(5) 0.4166(11) 0.043(3) Uani 1 1 d .
H25 H -0.6432 0.5360 0.3526 0.052 Uiso 1 1 calc R
C26 C -0.3768(16) 0.5870(5) 0.3778(10) 0.039(3) Uani 1 1 d .
H26 H -0.3518 0.5834 0.2861 0.047 Uiso 1 1 calc R
O27 O 1.5836(11) 1.2056(4) 0.1953(8) 0.0458(19) Uani 1 1 d .
O28 O 1.8483(10) 1.0759(3) 0.2014(8) 0.0429(19) Uani 1 1 d .
O29 O 1.5418(10) 1.1232(3) -0.0406(7) 0.0387(19) Uani 1 1 d .
O30 O 0.9609(16) 1.2407(5) 0.0019(11) 0.083(3) Uani 1 1 d .
O31 O 1.1442(10) 1.1372(4) 0.0671(7) 0.0388(17) Uani 1 1 d .
O32 O 0.9064(14) 1.1440(6) -0.1406(8) 0.077(3) Uani 1 1 d .
O33 O 1.2246(11) 1.2028(4) -0.1279(8) 0.048(2) Uani 1 1 d .
O34 O 0.234(2) 0.2897(5) 0.2235(13) 0.100(4) Uani 1 1 d .

loop_
_atom_site_aniso_label
_atom_site_aniso_U_11
_atom_site_aniso_U_22
_atom_site_aniso_U_33
_atom_site_aniso_U_23
_atom_site_aniso_U_13
_atom_site_aniso_U_12
Cu1 0.0312(6) 0.0269(6) 0.0362(6) 0.0013(6) 0.0191(5) -0.0006(6)
S1 0.0297(15) 0.0477(17) 0.0379(15) 0.0162(13) 0.0148(12) 0.0066(13)
N1 0.031(5) 0.027(5) 0.058(6) -0.010(4) 0.022(4) -0.014(4)
C2 0.025(6) 0.034(6) 0.051(7) -0.002(5) 0.022(5) -0.006(5)
C3 0.029(5) 0.034(6) 0.052(7) -0.004(5) 0.030(5) -0.003(5)
C4 0.039(7) 0.030(6) 0.074(8) -0.016(6) 0.026(6) -0.017(5)
C5 0.035(6) 0.053(8) 0.074(8) -0.027(7) 0.045(6) -0.014(6)
C6 0.046(7) 0.036(6) 0.056(7) -0.012(6) 0.037(6) -0.017(5)
N7 0.042(6) 0.025(5) 0.060(6) -0.017(4) 0.025(5) -0.016(4)
C8 0.050(7) 0.011(6) 0.045(6) 0.001(5) 0.027(5) 0.005(5)
O9 0.041(4) 0.027(4) 0.067(5) 0.007(4) 0.035(4) 0.002(3)
N10 0.040(5) 0.021(4) 0.066(6) -0.011(4) 0.042(5) -0.013(4)
C11 0.034(6) 0.014(5) 0.048(6) -0.002(5) 0.016(5) 0.007(5)
C12 0.088(11) 0.026(7) 0.064(9) -0.007(6) 0.046(8) -0.016(6)
C13 0.150(15) 0.056(9) 0.080(10) -0.031(7) 0.084(11) -0.057(10)
C14 0.052(8) 0.056(8) 0.072(9) -0.011(8) 0.038(7) -0.023(7)
C15 0.053(7) 0.031(6) 0.031(6) -0.001(5) 0.031(5) 0.003(6)
C16 0.038(6) 0.024(6) 0.042(6) -0.008(5) 0.017(5) -0.004(5)
N17 0.043(5) 0.037(5) 0.041(5) -0.007(4) 0.028(4) -0.009(4)
C18 0.030(6) 0.036(6) 0.027(6) 0.002(5) 0.009(5) -0.014(5)
O19 0.055(5) 0.049(5) 0.033(4) 0.001(4) 0.021(4) -0.015(4)
N20 0.047(6) 0.060(6) 0.036(5) -0.002(5) 0.019(4) -0.023(5)
C21 0.036(6) 0.012(6) 0.047(6) -0.003(4) 0.020(5) -0.011(4)
C22 0.023(5) 0.032(6) 0.029(5) 0.016(4) -0.006(4) -0.004(4)
N23 0.029(4) 0.019(5) 0.046(5) -0.005(4) 0.007(4) -0.010(4)
C24 0.048(7) 0.026(6) 0.072(9) 0.012(6) 0.035(7) -0.004(5)
C25 0.053(8) 0.036(7) 0.044(7) -0.005(5) 0.017(6) -0.025(6)
C26 0.044(6) 0.047(8) 0.027(5) 0.009(5) 0.009(5) 0.003(6)
O27 0.042(4) 0.043(5) 0.053(5) 0.000(4) 0.006(4) -0.006(4)
O28 0.034(4) 0.037(4) 0.062(5) 0.010(3) 0.022(4) 0.005(3)
O29 0.038(4) 0.042(5) 0.041(4) 0.007(3) 0.020(3) 0.000(3)
O30 0.097(7) 0.059(6) 0.105(7) 0.042(6) 0.058(6) 0.051(6)
O31 0.026(4) 0.055(4) 0.037(4) 0.016(4) 0.011(3) 0.005(3)
O32 0.057(5) 0.123(8) 0.045(5) 0.017(5) -0.011(4) -0.028(5)
O33 0.039(4) 0.049(5) 0.059(5) 0.022(4) 0.023(4) 0.003(4)
O34 0.129(10) 0.069(7) 0.116(9) -0.007(6) 0.071(8) -0.011(6)

loop_
_atom_type_symbol
_atom_type_description
_atom_type_scat_dispersion_real
_atom_type_scat_dispersion_imag
_atom_type_scat_source
C C 0.0033 0.0016 'International Tables Vol C Tables 4.2.6.8 and 6.1.1.4'
H H 0.0000 0.0000 'International Tables Vol C Tables 4.2.6.8 and 6.1.1.4'
N N 0.0061 0.0033 'International Tables Vol C Tables 4.2.6.8 and 6.1.1.4'
O O 0.0106 0.0060 'International Tables Vol C Tables 4.2.6.8 and 6.1.1.4'
S S 0.1246 0.1234 'International Tables Vol C Tables 4.2.6.8 and 6.1.1.4'
Cu Cu 0.3201 1.2651 'International Tables Vol C Tables 4.2.6.8 and 6.1.1.4'

loop_
_geom_angle_atom_site_label_1
_geom_angle_atom_site_label_2
_geom_angle_atom_site_label_3
_geom_angle
_geom_angle_site_symmetry_1
_geom_angle_site_symmetry_3
O29 Cu1 N23 173.0(3) . 2_656
O29 Cu1 N1 90.3(3) . .
N23 Cu1 N1 93.6(4) 2_656 .
O29 Cu1 O27 87.5(3) . .
N23 Cu1 O27 88.7(3) 2_656 .
N1 Cu1 O27 177.4(3) . .
O29 Cu1 O28 90.2(3) . .
N23 Cu1 O28 95.7(3) 2_656 .
N1 Cu1 O28 89.1(3) . .
O27 Cu1 O28 89.6(3) . .
O32 S1 O31 111.7(5) . .
O32 S1 O33 109.1(5) . .
O31 S1 O33 110.6(4) . .
O32 S1 O30 107.6(7) . .
O31 S1 O30 109.3(5) . .
O33 S1 O30 108.5(5) . .
C2 N1 C6 118.1(9) . .
C2 N1 Cu1 123.5(7) . .
C6 N1 Cu1 117.8(7) . .
N1 C2 C3 122.7(9) . .
N1 C2 H2 118.7 . .
C3 C2 H2 118.7 . .
C2 C3 C4 118.7(9) . .
C2 C3 N7 124.5(9) . .
C4 C3 N7 116.7(9) . .
C3 C4 C5 118.5(10) . .
C3 C4 H4 120.8 . .
C5 C4 H4 120.8 . .
C6 C5 C4 120.4(10) . .
C6 C5 H5 119.8 . .
C4 C5 H5 119.8 . .
C5 C6 N1 121.4(10) . .
C5 C6 H6 119.3 . .
N1 C6 H6 119.3 . .
C8 N7 C3 128.5(9) . .
C8 N7 H7 115.7 . .
C3 N7 H7 115.7 . .
O9 C8 N7 123.5(9) . .
O9 C8 N10 124.5(9) . .
N7 C8 N10 112.0(8) . .
C8 N10 C11 128.2(8) . .
C8 N10 H10 115.9 . .
C11 N10 H10 115.9 . .
C16 C11 C12 119.0(10) . .
C16 C11 N10 117.4(9) . .
C12 C11 N10 123.6(9) . .
C13 C12 C11 119.5(11) . .
C13 C12 H12 120.3 . .
C11 C12 H12 120.3 . .
C12 C13 C14 121.8(12) . .
C12 C13 H13 119.1 . .
C14 C13 H13 119.1 . .
C15 C14 C13 117.7(11) . .
C15 C14 H14 121.1 . .
C13 C14 H14 121.1 . .
C16 C15 C14 120.8(10) . .
C16 C15 N17 116.0(9) . .
C14 C15 N17 123.2(9) . .
C15 C16 C11 121.1(10) . .
C15 C16 H16 119.4 . .
C11 C16 H16 119.4 . .
C18 N17 C15 126.5(8) . .
C18 N17 H17 116.7 . .
C15 N17 H17 116.7 . .
O19 C18 N20 123.4(9) . .
O19 C18 N17 123.9(9) . .
N20 C18 N17 112.6(9) . .
C18 N20 C21 129.6(9) . .
C18 N20 H20 115.2 . .
C21 N20 H20 115.2 . .
C22 C21 C26 118.9(9) . .
C22 C21 N20 122.5(9) . .
C26 C21 N20 118.6(9) . .
C21 C22 N23 120.9(8) . .
C21 C22 H22 119.6 . .
N23 C22 H22 119.6 . .
C24 N23 C22 118.4(8) . .
C24 N23 Cu1 120.8(7) . 2_646
C22 N23 Cu1 120.7(6) . 2_646
N23 C24 C25 122.7(10) . .
N23 C24 H24 118.6 . .
C25 C24 H24 118.6 . .
C26 C25 C24 118.4(10) . .
C26 C25 H25 120.8 . .
C24 C25 H25 120.8 . .
C25 C26 C21 120.8(10) . .
C25 C26 H26 119.6 . .
C21 C26 H26 119.6 . .

loop_
_geom_bond_atom_site_label_1
_geom_bond_atom_site_label_2
_geom_bond_distance
_geom_bond_site_symmetry_2
Cu1 O29 1.987(6) .
Cu1 N23 1.995(8) 2_656
Cu1 N1 2.037(8) .
Cu1 O27 2.039(7) .
Cu1 O28 2.278(7) .
S1 O32 1.427(9) .
S1 O31 1.455(7) .
S1 O33 1.464(8) .
S1 O30 1.464(9) .
N1 C2 1.333(12) .
N1 C6 1.383(13) .
C2 C3 1.380(14) .
C2 H2 0.9300 .
C3 C4 1.387(15) .
C3 N7 1.420(13) .
C4 C5 1.389(15) .
C4 H4 0.9300 .
C5 C6 1.342(15) .
C5 H5 0.9300 .
C6 H6 0.9300 .
N7 C8 1.342(13) .
N7 H7 0.8600 .
C8 O9 1.222(12) .
C8 N10 1.368(13) .
N10 C11 1.438(12) .
N10 H10 0.8600 .
C11 C16 1.374(14) .
C11 C12 1.378(15) .
C12 C13 1.343(18) .
C12 H12 0.9300 .
C13 C14 1.400(18) .
C13 H13 0.9300 .
C14 C15 1.360(16) .
C14 H14 0.9300 .
C15 C16 1.351(14) .
C15 N17 1.424(13) .
C16 H16 0.9300 .
N17 C18 1.381(12) .
N17 H17 0.8600 .
C18 O19 1.219(12) .
C18 N20 1.332(13) .
N20 C21 1.402(12) .
N20 H20 0.8600 .
C21 C22 1.365(13) .
C21 C26 1.393(13) .
C22 N23 1.377(12) .
C22 H22 0.9300 .
N23 C24 1.334(14) .
N23 Cu1 1.995(8) 2_646
C24 C25 1.385(15) .
C24 H24 0.9300 .
C25 C26 1.340(14) .
C25 H25 0.9300 .
C26 H26 0.9300 .

loop_
_geom_hbond_atom_site_label_D
_geom_hbond_atom_site_label_H
_geom_hbond_atom_site_label_A
_geom_hbond_distance_DH
_geom_hbond_distance_HA
_geom_hbond_distance_DA
_geom_hbond_angle_DHA
_geom_hbond_site_symmetry_A
N7 H7 O30 0.86 2.05 2.885(12) 163.9 2_745
N10 H10 O33 0.86 2.05 2.896(10) 166.1 2_745
N17 H17 O32 0.86 2.17 2.983(12) 158.0 2_645
N20 H20 O32 0.86 2.28 3.091(13) 157.1 2_645
N20 H20 O33 0.86 2.64 3.113(12) 116.1 2_645
